data_7201094
loop_
_publ_author_name
'Halder, Partha'
'Chakraborty, Biswarup'
'Banerjee, Priya Ranjan'
'Zangrando, Ennio'
'Paine, Tapan Kanti'

_publ_section_title
;
 Role of \a-hydroxycarboxylic acids in the construction of
 supramolecular assemblies of nickel(ii) complexes with nitrogen donor
 coligands
;
_journal_issue 12
_journal_name_full CrystEngComm
_journal_page_first 2650
_journal_paper_doi 10.1039/b904939h
_journal_volume 11
_journal_year 2009
_chemical_formula_moiety 'C29 H31 N4 Ni O3 1+, B C24 H20 1-, 2(C2 H3 N)'
_chemical_formula_sum 'C57 H57 B N6 Ni O3'
_chemical_formula_weight 943.61
_chemical_name_systematic
;
?
;
_space_group_IT_number 4
_symmetry_cell_setting monoclinic
_symmetry_space_group_name_Hall 'P 2yb'
_symmetry_space_group_name_H-M 'P 1 21 1'
_atom_sites_solution_hydrogens geom
_atom_sites_solution_primary direct
_atom_sites_solution_secondary difmap
_audit_creation_method SHELXL-97
_cell_angle_alpha 90.00
_cell_angle_beta 107.62(2)
_cell_angle_gamma 90.00
_cell_formula_units_Z 2
_cell_length_a 12.615(2)
_cell_length_b 11.356(2)
_cell_length_c 17.992(3)
_cell_measurement_temperature 150(2)
_cell_volume 2456.5(8)
_computing_cell_refinement 'Bruker Apex II'
_computing_data_collection 'APEX2 v2.1-0 (Bruker AXS)'
_computing_data_reduction 'Bruker Apex II'
_computing_molecular_graphics 'Ortep3/windows (Farrugia,1997)'
_computing_publication_material 'Wingx 1.70.00 (Farrugia, 1999)'
_computing_structure_refinement 'SHELX97 (Sheldrick, 1998)'
_computing_structure_solution 'SHELX97 (Sheldrick, 1998)'
_diffrn_ambient_temperature 150(2)
_diffrn_measured_fraction_theta_full 0.973
_diffrn_measured_fraction_theta_max 0.973
_diffrn_measurement_device_type 'Bruker Apex II CCD'
_diffrn_measurement_method 'w/ and f/ scan'
_diffrn_radiation_monochromator graphite
_diffrn_radiation_source 'fine-focus sealed tube'
_diffrn_radiation_type MoK\a
_diffrn_radiation_wavelength 0.71073
_diffrn_reflns_av_R_equivalents 0.0000
_diffrn_reflns_av_sigmaI/netI 0.0466
_diffrn_reflns_limit_h_max 15
_diffrn_reflns_limit_h_min -17
_diffrn_reflns_limit_k_max 15
_diffrn_reflns_limit_k_min -16
_diffrn_reflns_limit_l_max 25
_diffrn_reflns_limit_l_min 0
_diffrn_reflns_number 13544
_diffrn_reflns_theta_full 30.70
_diffrn_reflns_theta_max 30.70
_diffrn_reflns_theta_min 1.69
_exptl_absorpt_coefficient_mu 0.446
_exptl_crystal_density_diffrn 1.276
_exptl_crystal_density_method 'not measured'
_exptl_crystal_F_000 996
_refine_diff_density_max 0.454
_refine_diff_density_min -0.450
_refine_diff_density_rms 0.042
_refine_ls_abs_structure_details 'Flack H D (1983), Acta Cryst. A39, 876-881'
_refine_ls_abs_structure_Flack 0.013(5)
_refine_ls_extinction_method none
_refine_ls_goodness_of_fit_ref 1.030
_refine_ls_hydrogen_treatment mixed
_refine_ls_matrix_type full
_refine_ls_number_parameters 619
_refine_ls_number_reflns 13544
_refine_ls_number_restraints 1
_refine_ls_restrained_S_all 1.030
_refine_ls_R_factor_all 0.0399
_refine_ls_R_factor_gt 0.0327
_refine_ls_shift/su_max 0.002
_refine_ls_shift/su_mean 0.000
_refine_ls_structure_factor_coef Fsqd
_refine_ls_weighting_details 'calc w=1/[\s^2^(Fo^2^)+(0.0336P)^2^+0.0000P] where P=(Fo^2^+2Fc^2^)/3'
_refine_ls_weighting_scheme calc
_refine_ls_wR_factor_gt 0.0700
_refine_ls_wR_factor_ref 0.0727
_reflns_number_gt 11949
_reflns_number_total 13544
_reflns_threshold_expression >2sigma(I)
_cod_data_source_file b904939h.txt
_cod_data_source_block 2
_cod_original_cell_volume 2456.7(7)
_cod_original_sg_symbol_H-M 'P 21'
_cod_database_code 7201094

loop_
_symmetry_equiv_pos_as_xyz
'x, y, z'
'-x, y+1/2, -z'

loop_
_atom_site_label
_atom_site_type_symbol
_atom_site_fract_x
_atom_site_fract_y
_atom_site_fract_z
_atom_site_U_iso_or_equiv
_atom_site_adp_type
_atom_site_occupancy
_atom_site_symmetry_multiplicity
_atom_site_calc_flag
_atom_site_refinement_flags
_atom_site_disorder_assembly
_atom_site_disorder_group
Ni Ni 0.886783(14) 0.722493(16) 0.831964(9) 0.01792(4) Uani 1 1 d . . .
N1 N 0.73279(10) 0.76924(11) 0.85466(7) 0.0211(3) Uani 1 1 d . . .
N2 N 0.85599(10) 0.87839(11) 0.76984(7) 0.0183(2) Uani 1 1 d . . .
N3 N 1.02697(9) 0.73262(13) 0.78734(6) 0.0213(2) Uani 1 1 d . . .
N4 N 0.79084(11) 0.64588(11) 0.72598(7) 0.0212(3) Uani 1 1 d . . .
C1 C 0.66552(12) 0.70684(15) 0.88583(8) 0.0247(3) Uani 1 1 d . . .
C2 C 0.56425(13) 0.75256(15) 0.88871(9) 0.0293(4) Uani 1 1 d . . .
H2 H 0.5203 0.7095 0.9138 0.035 Uiso 1 1 calc R . .
C3 C 0.52793(14) 0.86012(16) 0.85521(10) 0.0314(4) Uani 1 1 d . . .
H3 H 0.4580 0.8908 0.8555 0.038 Uiso 1 1 calc R . .
C4 C 0.59527(13) 0.92279(15) 0.82101(9) 0.0274(3) Uani 1 1 d . . .
H4 H 0.5713 0.9959 0.7959 0.033 Uiso 1 1 calc R . .
C5 C 0.69804(12) 0.87666(14) 0.82417(8) 0.0217(3) Uani 1 1 d . . .
C6 C 1.05034(12) 0.84644(14) 0.77638(8) 0.0209(3) Uani 1 1 d . . .
C7 C 1.14606(13) 0.88076(16) 0.75940(9) 0.0279(3) Uani 1 1 d . . .
H7 H 1.1606 0.9614 0.7523 0.033 Uiso 1 1 calc R . .
C8 C 1.21970(14) 0.79374(19) 0.75308(10) 0.0324(4) Uani 1 1 d . . .
H8 H 1.2877 0.8142 0.7439 0.039 Uiso 1 1 calc R . .
C9 C 1.19368(15) 0.67743(18) 0.76013(10) 0.0341(4) Uani 1 1 d . . .
H9 H 1.2426 0.6172 0.7539 0.041 Uiso 1 1 calc R . .
C10 C 1.09602(14) 0.64771(15) 0.77634(9) 0.0274(3) Uani 1 1 d . . .
C11 C 0.75923(11) 0.72835(17) 0.66918(7) 0.0202(3) Uani 1 1 d . . .
C12 C 0.69267(12) 0.70248(15) 0.59459(8) 0.0259(4) Uani 1 1 d . . .
H12 H 0.6697 0.7630 0.5566 0.031 Uiso 1 1 calc R . .
C13 C 0.65989(14) 0.58690(17) 0.57602(9) 0.0327(4) Uani 1 1 d . . .
H13 H 0.6158 0.5664 0.5248 0.039 Uiso 1 1 calc R . .
C14 C 0.69244(15) 0.50281(16) 0.63302(9) 0.0319(4) Uani 1 1 d . . .
H14 H 0.6711 0.4231 0.6212 0.038 Uiso 1 1 calc R . .
C15 C 0.75652(14) 0.53319(14) 0.70819(9) 0.0259(3) Uani 1 1 d . . .
C16 C 0.78056(12) 0.95090(13) 0.79985(9) 0.0216(3) Uani 1 1 d . . .
H16A H 0.7400 1.0068 0.7589 0.026 Uiso 1 1 calc R . .
H16B H 0.8251 0.9973 0.8451 0.026 Uiso 1 1 calc R . .
C17 C 0.96624(12) 0.93593(13) 0.78396(8) 0.0203(3) Uani 1 1 d . . .
H17A H 0.9903 0.9707 0.8369 0.024 Uiso 1 1 calc R . .
H17B H 0.9606 1.0000 0.7457 0.024 Uiso 1 1 calc R . .
C18 C 0.80727(13) 0.85016(14) 0.68580(8) 0.0228(3) Uani 1 1 d . . .
H18A H 0.8657 0.8596 0.6599 0.027 Uiso 1 1 calc R . .
H18B H 0.7479 0.9080 0.6623 0.027 Uiso 1 1 calc R . .
C20 C 1.06151(16) 0.52175(16) 0.77834(11) 0.0344(4) Uani 1 1 d . . .
H19A H 1.0014 0.5036 0.7306 0.052 Uiso 1 1 calc R . .
H19B H 1.0354 0.5091 0.8238 0.052 Uiso 1 1 calc R . .
H19C H 1.1252 0.4702 0.7819 0.052 Uiso 1 1 calc R . .
C19 C 0.69970(14) 0.58578(16) 0.91728(10) 0.0310(4) Uani 1 1 d . . .
H20A H 0.7806 0.5831 0.9406 0.046 Uiso 1 1 calc R . .
H20B H 0.6771 0.5283 0.8748 0.046 Uiso 1 1 calc R . .
H20C H 0.6637 0.5668 0.9570 0.046 Uiso 1 1 calc R . .
C21 C 0.78551(17) 0.44018(16) 0.76938(10) 0.0383(4) Uani 1 1 d . . .
H21A H 0.8296 0.4748 0.8190 0.057 Uiso 1 1 calc R . .
H21B H 0.8289 0.3783 0.7540 0.057 Uiso 1 1 calc R . .
H21C H 0.7172 0.4062 0.7754 0.057 Uiso 1 1 calc R . .
O1 O 0.97961(9) 0.81241(10) 0.93690(6) 0.0211(2) Uani 1 1 d . . .
H1 H 0.9802(14) 0.8824(18) 0.9487(10) 0.025 Uiso 1 1 d . . .
O2 O 0.94773(9) 0.59009(9) 0.90910(6) 0.0218(2) Uani 1 1 d . . .
O3 O 1.03226(9) 0.53657(10) 1.03212(6) 0.0278(2) Uani 1 1 d . . .
C22 C 1.00150(12) 0.61169(13) 0.97934(8) 0.0194(3) Uani 1 1 d . . .
C23 C 1.03255(12) 0.74039(13) 1.00226(8) 0.0200(3) Uani 1 1 d . . .
H23 H 1.0037 0.7621 1.0464 0.024 Uiso 1 1 calc R . .
C24 C 1.15853(12) 0.75480(12) 1.02861(8) 0.0216(3) Uani 1 1 d . . .
C25 C 1.21947(12) 0.72878(16) 1.10520(8) 0.0264(3) Uani 1 1 d . . .
H25 H 1.1820 0.7056 1.1414 0.032 Uiso 1 1 calc R . .
C26 C 1.33469(14) 0.73647(16) 1.12903(10) 0.0342(4) Uani 1 1 d . . .
H26 H 1.3758 0.7176 1.1812 0.041 Uiso 1 1 calc R . .
C27 C 1.38979(14) 0.77147(17) 1.07708(11) 0.0385(4) Uani 1 1 d . . .
H27 H 1.4686 0.7768 1.0934 0.046 Uiso 1 1 calc R . .
C28 C 1.32953(15) 0.79863(18) 1.00141(11) 0.0370(4) Uani 1 1 d . . .
H28 H 1.3670 0.8231 0.9655 0.044 Uiso 1 1 calc R . .
C29 C 1.21446(13) 0.79035(16) 0.97734(9) 0.0285(3) Uani 1 1 d . . .
H29 H 1.1737 0.8093 0.9251 0.034 Uiso 1 1 calc R . .
B1 B 0.26702(14) 0.24762(15) 0.65313(10) 0.0253(4) Uani 1 1 d . . .
C30 C 0.33564(13) 0.37319(15) 0.66987(10) 0.0275(3) Uani 1 1 d . . .
C35 C 0.34948(17) 0.44130(19) 0.60857(12) 0.0418(5) Uani 1 1 d . . .
H35 H 0.3179 0.4134 0.5568 0.050 Uiso 1 1 calc R . .
C34 C 0.40667(19) 0.5472(2) 0.61932(14) 0.0510(6) Uani 1 1 d . . .
H34 H 0.4126 0.5903 0.5755 0.061 Uiso 1 1 calc R . .
C33 C 0.45506(16) 0.59003(18) 0.69376(13) 0.0469(5) Uani 1 1 d . . .
H33 H 0.4950 0.6622 0.7019 0.056 Uiso 1 1 calc R . .
C32 C 0.44414(14) 0.52577(17) 0.75603(12) 0.0396(4) Uani 1 1 d . . .
H32 H 0.4767 0.5540 0.8076 0.047 Uiso 1 1 calc R . .
C31 C 0.38562(13) 0.41948(16) 0.74386(10) 0.0305(4) Uani 1 1 d . . .
H31 H 0.3797 0.3770 0.7879 0.037 Uiso 1 1 calc R . .
C36 C 0.23220(12) 0.20869(15) 0.73096(8) 0.0244(3) Uani 1 1 d . . .
C37 C 0.31240(14) 0.16018(16) 0.79627(9) 0.0308(4) Uani 1 1 d . . .
H37 H 0.3851 0.1461 0.7931 0.037 Uiso 1 1 calc R . .
C38 C 0.28970(15) 0.13192(18) 0.86529(10) 0.0366(4) Uani 1 1 d . . .
H38 H 0.3466 0.0999 0.9079 0.044 Uiso 1 1 calc R . .
C39 C 0.18514(16) 0.15030(17) 0.87174(10) 0.0380(4) Uani 1 1 d . . .
H39 H 0.1694 0.1316 0.9188 0.046 Uiso 1 1 calc R . .
C40 C 0.10302(15) 0.19639(15) 0.80893(10) 0.0321(4) Uani 1 1 d . . .
H40 H 0.0304 0.2091 0.8127 0.039 Uiso 1 1 calc R . .
C41 C 0.12688(12) 0.22429(18) 0.74006(8) 0.0264(3) Uani 1 1 d . . .
H41 H 0.0690 0.2552 0.6976 0.032 Uiso 1 1 calc R . .
C42 C 0.15650(13) 0.27006(14) 0.57728(9) 0.0252(3) Uani 1 1 d . . .
C43 C 0.08573(15) 0.36590(16) 0.57733(10) 0.0332(4) Uani 1 1 d . . .
H43 H 0.1036 0.4164 0.6215 0.040 Uiso 1 1 calc R . .
C44 C -0.00895(17) 0.38989(18) 0.51579(11) 0.0432(5) Uani 1 1 d . . .
H44 H -0.0564 0.4532 0.5193 0.052 Uiso 1 1 calc R . .
C45 C -0.03408(17) 0.32066(19) 0.44880(11) 0.0429(5) Uani 1 1 d . . .
H45 H -0.0978 0.3374 0.4059 0.051 Uiso 1 1 calc R . .
C46 C 0.03433(13) 0.2278(2) 0.44542(8) 0.0341(4) Uani 1 1 d . . .
H46 H 0.0184 0.1807 0.3997 0.041 Uiso 1 1 calc R . .
C47 C 0.12731(13) 0.20262(15) 0.50916(9) 0.0272(4) Uani 1 1 d . . .
H47 H 0.1724 0.1370 0.5060 0.033 Uiso 1 1 calc R . .
C48 C 0.34602(13) 0.14167(15) 0.63649(9) 0.0257(3) Uani 1 1 d . . .
C49 C 0.30753(15) 0.02484(16) 0.62628(10) 0.0316(4) Uani 1 1 d . . .
H49 H 0.2339 0.0094 0.6272 0.038 Uiso 1 1 calc R . .
C50 C 0.37090(18) -0.06860(18) 0.61501(11) 0.0382(4) Uani 1 1 d . . .
H50 H 0.3406 -0.1459 0.6083 0.046 Uiso 1 1 calc R . .
C51 C 0.47850(16) -0.04976(19) 0.61341(10) 0.0402(5) Uani 1 1 d . . .
H51 H 0.5225 -0.1134 0.6053 0.048 Uiso 1 1 calc R . .
C52 C 0.52064(15) 0.0629(2) 0.62384(10) 0.0395(5) Uani 1 1 d . . .
H52 H 0.5948 0.0769 0.6236 0.047 Uiso 1 1 calc R . .
C53 C 0.45542(14) 0.15717(17) 0.63482(9) 0.0317(4) Uani 1 1 d . . .
H53 H 0.4864 0.2341 0.6414 0.038 Uiso 1 1 calc R . .
N5 N 0.80423(16) 0.17695(17) 0.67074(12) 0.0545(5) Uani 1 1 d . . .
C54 C 0.83286(17) 0.14972(18) 0.62021(12) 0.0413(5) Uani 1 1 d . . .
C55 C 0.8746(3) 0.1108(3) 0.55752(16) 0.0848(10) Uani 1 1 d . . .
H55A H 0.8693 0.0248 0.5532 0.127 Uiso 1 1 calc R . .
H55B H 0.9525 0.1347 0.5687 0.127 Uiso 1 1 calc R . .
H55C H 0.8303 0.1465 0.5083 0.127 Uiso 1 1 calc R . .
N6 N 0.45371(18) 0.51012(19) 0.96726(13) 0.0613(5) Uani 1 1 d . . .
C56 C 0.3693(2) 0.48817(19) 0.96598(12) 0.0443(5) Uani 1 1 d . . .
C57 C 0.25361(19) 0.4583(2) 0.96803(13) 0.0593(6) Uani 1 1 d . . .
H57A H 0.2288 0.3850 0.9392 0.089 Uiso 1 1 calc R . .
H57B H 0.2026 0.5222 0.9440 0.089 Uiso 1 1 calc R . .
H57C H 0.2543 0.4481 1.0223 0.089 Uiso 1 1 calc R . .

loop_
_atom_site_aniso_label
_atom_site_aniso_U_11
_atom_site_aniso_U_22
_atom_site_aniso_U_33
_atom_site_aniso_U_23
_atom_site_aniso_U_13
_atom_site_aniso_U_12
Ni 0.02259(8) 0.01333(8) 0.01635(8) 0.00037(8) 0.00366(6) -0.00058(8)
N1 0.0243(6) 0.0202(6) 0.0179(6) -0.0019(5) 0.0051(5) -0.0028(5)
N2 0.0220(6) 0.0155(6) 0.0167(6) 0.0000(4) 0.0048(5) -0.0011(5)
N3 0.0257(6) 0.0201(6) 0.0170(5) 0.0001(5) 0.0050(4) 0.0023(6)
N4 0.0262(7) 0.0181(6) 0.0186(6) -0.0027(5) 0.0059(5) -0.0025(5)
C1 0.0288(7) 0.0254(9) 0.0188(6) -0.0028(6) 0.0057(5) -0.0080(7)
C2 0.0271(8) 0.0325(10) 0.0311(8) -0.0069(6) 0.0129(6) -0.0104(6)
C3 0.0234(8) 0.0330(9) 0.0394(9) -0.0092(7) 0.0117(7) -0.0031(7)
C4 0.0245(8) 0.0243(8) 0.0322(8) -0.0037(7) 0.0067(6) 0.0014(6)
C5 0.0235(7) 0.0211(7) 0.0187(7) -0.0025(6) 0.0040(5) -0.0008(6)
C6 0.0243(8) 0.0223(8) 0.0147(6) 0.0001(5) 0.0037(5) -0.0001(6)
C7 0.0243(8) 0.0331(9) 0.0249(8) 0.0014(7) 0.0054(6) -0.0014(7)
C8 0.0235(8) 0.0454(12) 0.0296(9) 0.0022(8) 0.0099(7) 0.0030(8)
C9 0.0293(9) 0.0429(11) 0.0306(9) -0.0006(7) 0.0100(7) 0.0132(8)
C10 0.0318(9) 0.0278(9) 0.0200(7) -0.0004(6) 0.0040(6) 0.0076(7)
C11 0.0205(6) 0.0226(7) 0.0183(6) 0.0009(7) 0.0070(5) 0.0022(7)
C12 0.0265(7) 0.0308(10) 0.0191(7) -0.0009(6) 0.0051(5) -0.0014(6)
C13 0.0356(9) 0.0370(10) 0.0223(8) -0.0080(7) 0.0038(7) -0.0078(8)
C14 0.0408(10) 0.0271(9) 0.0260(8) -0.0080(7) 0.0074(7) -0.0094(7)
C15 0.0321(8) 0.0217(8) 0.0241(8) -0.0043(6) 0.0086(6) -0.0051(7)
C16 0.0226(7) 0.0155(7) 0.0262(7) -0.0003(6) 0.0067(6) 0.0026(6)
C17 0.0219(7) 0.0177(7) 0.0208(7) 0.0018(5) 0.0059(5) -0.0021(6)
C18 0.0271(8) 0.0195(8) 0.0199(7) 0.0029(6) 0.0042(6) 0.0004(6)
C20 0.0435(10) 0.0235(9) 0.0362(9) -0.0014(7) 0.0120(8) 0.0096(7)
C19 0.0325(9) 0.0296(9) 0.0313(8) 0.0070(7) 0.0105(7) -0.0056(7)
C21 0.0609(12) 0.0184(8) 0.0286(9) -0.0027(7) 0.0030(8) -0.0099(8)
O1 0.0270(6) 0.0117(5) 0.0205(5) 0.0009(4) 0.0011(4) 0.0009(4)
O2 0.0289(6) 0.0150(5) 0.0190(5) 0.0012(4) 0.0034(4) -0.0003(4)
O3 0.0380(6) 0.0169(5) 0.0230(5) 0.0054(4) 0.0011(5) -0.0039(5)
C22 0.0217(7) 0.0162(7) 0.0198(7) 0.0013(5) 0.0056(6) -0.0006(6)
C23 0.0252(7) 0.0162(8) 0.0170(6) 0.0013(5) 0.0037(5) -0.0004(6)
C24 0.0255(7) 0.0143(7) 0.0218(7) -0.0033(5) 0.0024(5) 0.0009(5)
C25 0.0334(7) 0.0159(7) 0.0245(7) -0.0006(7) 0.0007(5) 0.0004(8)
C26 0.0353(8) 0.0224(9) 0.0332(8) -0.0030(7) -0.0072(6) 0.0049(8)
C27 0.0224(8) 0.0334(10) 0.0519(11) -0.0081(8) -0.0003(8) 0.0015(7)
C28 0.0302(9) 0.0402(11) 0.0405(10) -0.0053(8) 0.0106(7) -0.0046(8)
C29 0.0267(8) 0.0311(9) 0.0260(8) -0.0013(7) 0.0054(6) -0.0027(7)
B1 0.0240(8) 0.0254(11) 0.0249(8) -0.0012(6) 0.0052(6) -0.0020(6)
C30 0.0248(8) 0.0231(8) 0.0339(9) -0.0017(7) 0.0079(6) -0.0008(6)
C35 0.0470(11) 0.0376(11) 0.0415(11) 0.0008(8) 0.0142(9) -0.0144(9)
C34 0.0528(13) 0.0398(13) 0.0647(14) 0.0099(10) 0.0240(11) -0.0142(10)
C33 0.0334(10) 0.0283(10) 0.0790(15) -0.0065(10) 0.0171(10) -0.0112(8)
C32 0.0250(9) 0.0343(10) 0.0562(12) -0.0154(9) 0.0075(8) -0.0062(7)
C31 0.0239(8) 0.0280(9) 0.0384(9) -0.0043(7) 0.0074(7) -0.0017(7)
C36 0.0266(7) 0.0196(8) 0.0259(7) -0.0049(6) 0.0065(5) -0.0047(7)
C37 0.0296(9) 0.0329(10) 0.0286(8) -0.0014(7) 0.0072(7) -0.0025(7)
C38 0.0391(10) 0.0386(11) 0.0282(9) 0.0024(7) 0.0044(7) -0.0028(8)
C39 0.0498(11) 0.0387(11) 0.0299(9) -0.0021(8) 0.0188(8) -0.0084(9)
C40 0.0342(9) 0.0271(11) 0.0394(9) -0.0068(7) 0.0179(7) -0.0056(7)
C41 0.0286(7) 0.0210(7) 0.0294(7) -0.0048(8) 0.0087(5) -0.0028(8)
C42 0.0285(8) 0.0238(8) 0.0235(7) 0.0017(6) 0.0082(6) -0.0033(6)
C43 0.0403(10) 0.0256(9) 0.0301(9) -0.0003(7) 0.0052(7) 0.0032(7)
C44 0.0464(11) 0.0332(11) 0.0435(11) 0.0067(8) 0.0038(9) 0.0113(9)
C45 0.0442(11) 0.0443(12) 0.0318(9) 0.0128(8) -0.0010(8) 0.0039(9)
C46 0.0377(8) 0.0411(10) 0.0221(7) 0.0000(9) 0.0070(6) -0.0075(10)
C47 0.0265(7) 0.0280(10) 0.0287(7) -0.0008(6) 0.0107(6) -0.0035(6)
C48 0.0272(8) 0.0284(8) 0.0204(7) 0.0009(6) 0.0056(6) 0.0000(6)
C49 0.0353(9) 0.0283(9) 0.0335(9) 0.0009(7) 0.0136(7) 0.0013(7)
C50 0.0552(12) 0.0281(10) 0.0323(9) 0.0025(7) 0.0147(8) 0.0099(9)
C51 0.0432(11) 0.0458(12) 0.0299(9) 0.0042(8) 0.0084(8) 0.0212(9)
C52 0.0277(9) 0.0575(13) 0.0304(9) 0.0058(8) 0.0043(7) 0.0126(9)
C53 0.0286(9) 0.0387(10) 0.0250(8) 0.0011(7) 0.0039(6) 0.0000(7)
N5 0.0634(12) 0.0403(10) 0.0671(13) -0.0047(9) 0.0309(10) 0.0024(9)
C54 0.0448(11) 0.0299(10) 0.0497(12) 0.0039(9) 0.0148(9) -0.0081(8)
C55 0.113(2) 0.086(2) 0.0791(19) -0.0252(16) 0.0644(18) -0.0434(19)
N6 0.0603(13) 0.0516(12) 0.0868(16) 0.0137(11) 0.0446(11) 0.0042(10)
C56 0.0593(14) 0.0328(11) 0.0430(11) 0.0056(8) 0.0188(10) 0.0091(10)
C57 0.0573(14) 0.0549(15) 0.0503(13) 0.0062(11) -0.0069(10) 0.0120(11)

loop_
_atom_type_symbol
_atom_type_description
_atom_type_scat_dispersion_real
_atom_type_scat_dispersion_imag
_atom_type_scat_source
C C 0.0033 0.0016 'International Tables Vol C Tables 4.2.6.8 and 6.1.1.4'
H H 0.0000 0.0000 'International Tables Vol C Tables 4.2.6.8 and 6.1.1.4'
N N 0.0061 0.0033 'International Tables Vol C Tables 4.2.6.8 and 6.1.1.4'
O O 0.0106 0.0060 'International Tables Vol C Tables 4.2.6.8 and 6.1.1.4'
Ni Ni 0.3393 1.1124 'International Tables Vol C Tables 4.2.6.8 and 6.1.1.4'
B B 0.0013 0.0007 'International Tables Vol C Tables 4.2.6.8 and 6.1.1.4'

loop_
_geom_angle_atom_site_label_1
_geom_angle_atom_site_label_2
_geom_angle_atom_site_label_3
_geom_angle
_geom_angle_site_symmetry_1
_geom_angle_site_symmetry_3
_geom_angle_publ_flag
O2 Ni N2 166.70(5) . . ?
O2 Ni N4 107.86(5) . . ?
N2 Ni N4 84.38(5) . . ?
O2 Ni O1 76.07(5) . . ?
N2 Ni O1 91.79(5) . . ?
N4 Ni O1 175.97(5) . . ?
O2 Ni N3 96.33(5) . . ?
N2 Ni N3 78.11(5) . . ?
N4 Ni N3 89.78(5) . . ?
O1 Ni N3 90.66(5) . . ?
O2 Ni N1 103.17(5) . . ?
N2 Ni N1 81.93(5) . . ?
N4 Ni N1 88.26(5) . . ?
O1 Ni N1 89.96(5) . . ?
N3 Ni N1 160.04(5) . . ?
C1 N1 C5 118.25(13) . . ?
C1 N1 Ni 131.37(11) . . ?
C5 N1 Ni 110.05(10) . . ?
C16 N2 C18 112.24(11) . . ?
C16 N2 C17 111.40(11) . . ?
C18 N2 C17 110.26(11) . . ?
C16 N2 Ni 108.42(9) . . ?
C18 N2 Ni 108.53(9) . . ?
C17 N2 Ni 105.72(9) . . ?
C6 N3 C10 118.73(14) . . ?
C6 N3 Ni 110.17(10) . . ?
C10 N3 Ni 130.80(12) . . ?
C11 N4 C15 118.29(13) . . ?
C11 N4 Ni 110.72(11) . . ?
C15 N4 Ni 130.98(11) . . ?
N1 C1 C2 121.19(15) . . ?
N1 C1 C19 119.50(14) . . ?
C2 C1 C19 119.30(14) . . ?
C3 C2 C1 120.06(15) . . ?
C2 C3 C4 118.80(16) . . ?
C5 C4 C3 118.67(16) . . ?
N1 C5 C4 122.82(15) . . ?
N1 C5 C16 117.05(13) . . ?
C4 C5 C16 119.89(14) . . ?
N3 C6 C7 122.87(15) . . ?
N3 C6 C17 116.17(13) . . ?
C7 C6 C17 120.96(14) . . ?
C8 C7 C6 117.89(17) . . ?
C9 C8 C7 119.53(16) . . ?
C8 C9 C10 120.23(16) . . ?
N3 C10 C9 120.53(16) . . ?
N3 C10 C20 118.15(15) . . ?
C9 C10 C20 121.26(15) . . ?
N4 C11 C12 122.64(16) . . ?
N4 C11 C18 118.51(12) . . ?
C12 C11 C18 118.59(14) . . ?
C11 C12 C13 118.98(16) . . ?
C14 C13 C12 118.66(15) . . ?
C13 C14 C15 120.56(16) . . ?
N4 C15 C14 120.82(15) . . ?
N4 C15 C21 120.32(14) . . ?
C14 C15 C21 118.85(15) . . ?
N2 C16 C5 111.88(12) . . ?
N2 C17 C6 109.65(12) . . ?
N2 C18 C11 114.77(12) . . ?
C23 O1 Ni 116.54(9) . . ?
C22 O2 Ni 121.10(10) . . ?
O3 C22 O2 125.26(14) . . ?
O3 C22 C23 116.78(12) . . ?
O2 C22 C23 117.95(13) . . ?
O1 C23 C24 112.33(12) . . ?
O1 C23 C22 107.90(11) . . ?
C24 C23 C22 110.04(12) . . ?
C29 C24 C25 118.88(14) . . ?
C29 C24 C23 121.30(13) . . ?
C25 C24 C23 119.80(14) . . ?
C26 C25 C24 120.36(15) . . ?
C27 C26 C25 120.23(15) . . ?
C28 C27 C26 119.52(15) . . ?
C27 C28 C29 120.36(18) . . ?
C24 C29 C28 120.64(16) . . ?
C48 B1 C30 110.62(13) . . ?
C48 B1 C42 111.66(12) . . ?
C30 B1 C42 106.45(13) . . ?
C48 B1 C36 106.85(13) . . ?
C30 B1 C36 109.69(13) . . ?
C42 B1 C36 111.60(13) . . ?
C31 C30 C35 114.59(16) . . ?
C31 C30 B1 124.22(15) . . ?
C35 C30 B1 121.18(15) . . ?
C34 C35 C30 123.6(2) . . ?
C33 C34 C35 120.0(2) . . ?
C32 C33 C34 118.54(19) . . ?
C33 C32 C31 120.54(18) . . ?
C30 C31 C32 122.75(18) . . ?
C41 C36 C37 114.80(14) . . ?
C41 C36 B1 124.89(14) . . ?
C37 C36 B1 120.25(13) . . ?
C38 C37 C36 122.91(16) . . ?
C39 C38 C37 120.10(17) . . ?
C38 C39 C40 119.26(16) . . ?
C39 C40 C41 120.06(16) . . ?
C40 C41 C36 122.86(15) . . ?
C47 C42 C43 115.18(14) . . ?
C47 C42 B1 125.01(15) . . ?
C43 C42 B1 119.77(14) . . ?
C44 C43 C42 122.96(17) . . ?
C43 C44 C45 119.67(18) . . ?
C46 C45 C44 119.30(17) . . ?
C45 C46 C47 120.12(17) . . ?
C42 C47 C46 122.69(17) . . ?
C53 C48 C49 114.80(16) . . ?
C53 C48 B1 124.52(15) . . ?
C49 C48 B1 120.62(14) . . ?
C50 C49 C48 123.53(18) . . ?
C49 C50 C51 120.00(19) . . ?
C52 C51 C50 118.81(18) . . ?
C51 C52 C53 120.71(18) . . ?
C52 C53 C48 122.14(18) . . ?
N5 C54 C55 177.0(3) . . ?
N6 C56 C57 177.5(2) . . ?

loop_
_geom_bond_atom_site_label_1
_geom_bond_atom_site_label_2
_geom_bond_distance
_geom_bond_site_symmetry_2
_geom_bond_publ_flag
Ni O2 2.0328(11) . ?
Ni N2 2.0669(12) . ?
Ni N4 2.1121(13) . ?
Ni O1 2.1541(12) . ?
Ni N3 2.1552(12) . ?
Ni N1 2.1685(13) . ?
N1 C1 1.3510(19) . ?
N1 C5 1.355(2) . ?
N2 C16 1.4785(19) . ?
N2 C18 1.4847(18) . ?
N2 C17 1.4872(19) . ?
N3 C6 1.353(2) . ?
N3 C10 1.354(2) . ?
N4 C11 1.354(2) . ?
N4 C15 1.358(2) . ?
C1 C2 1.394(2) . ?
C1 C19 1.500(2) . ?
C2 C3 1.378(3) . ?
C3 C4 1.387(2) . ?
C4 C5 1.383(2) . ?
C5 C16 1.504(2) . ?
C6 C7 1.388(2) . ?
C6 C17 1.505(2) . ?
C7 C8 1.384(3) . ?
C8 C9 1.376(3) . ?
C9 C10 1.391(3) . ?
C10 C20 1.499(2) . ?
C11 C12 1.3820(19) . ?
C11 C18 1.504(2) . ?
C12 C13 1.386(2) . ?
C13 C14 1.370(3) . ?
C14 C15 1.393(2) . ?
C15 C21 1.489(2) . ?
O1 C23 1.4221(17) . ?
O2 C22 1.2643(17) . ?
O3 C22 1.2478(18) . ?
C22 C23 1.537(2) . ?
C23 C24 1.524(2) . ?
C24 C29 1.381(2) . ?
C24 C25 1.3914(19) . ?
C25 C26 1.388(2) . ?
C26 C27 1.381(3) . ?
C27 C28 1.378(3) . ?
C28 C29 1.387(2) . ?
B1 C48 1.647(2) . ?
B1 C30 1.648(2) . ?
B1 C42 1.649(2) . ?
B1 C36 1.650(2) . ?
C30 C31 1.392(2) . ?
C30 C35 1.401(3) . ?
C35 C34 1.385(3) . ?
C34 C33 1.381(3) . ?
C33 C32 1.378(3) . ?
C32 C31 1.397(2) . ?
C36 C41 1.398(2) . ?
C36 C37 1.410(2) . ?
C37 C38 1.394(2) . ?
C38 C39 1.375(3) . ?
C39 C40 1.384(3) . ?
C40 C41 1.397(2) . ?
C42 C47 1.397(2) . ?
C42 C43 1.408(2) . ?
C43 C44 1.388(2) . ?
C44 C45 1.393(3) . ?
C45 C46 1.376(3) . ?
C46 C47 1.399(2) . ?
C48 C53 1.401(2) . ?
C48 C49 1.406(2) . ?
C49 C50 1.380(3) . ?
C50 C51 1.383(3) . ?
C51 C52 1.377(3) . ?
C52 C53 1.400(3) . ?
N5 C54 1.119(3) . ?
C54 C55 1.451(3) . ?
N6 C56 1.087(3) . ?
C56 C57 1.510(3) . ?

loop_
_geom_hbond_atom_site_label_D
_geom_hbond_atom_site_label_H
_geom_hbond_atom_site_label_A
_geom_hbond_distance_DH
_geom_hbond_distance_HA
_geom_hbond_distance_DA
_geom_hbond_angle_DHA
_geom_hbond_site_symmetry_A
O1 H1 O3 0.82(2) 1.80(2) 2.6200(16) 174.4(18) 2_757

loop_
_geom_torsion_atom_site_label_1
_geom_torsion_atom_site_label_2
_geom_torsion_atom_site_label_3
_geom_torsion_atom_site_label_4
_geom_torsion
_geom_torsion_site_symmetry_1
_geom_torsion_site_symmetry_2
_geom_torsion_site_symmetry_3
_geom_torsion_site_symmetry_4
_geom_torsion_publ_flag
O2 Ni N1 C1 -24.17(13) . . . . ?
N2 Ni N1 C1 168.33(13) . . . . ?
N4 Ni N1 C1 83.76(12) . . . . ?
O1 Ni N1 C1 -99.85(12) . . . . ?
N3 Ni N1 C1 168.34(12) . . . . ?
O2 Ni N1 C5 162.74(9) . . . . ?
N2 Ni N1 C5 -4.76(9) . . . . ?
N4 Ni N1 C5 -89.33(10) . . . . ?
O1 Ni N1 C5 87.06(10) . . . . ?
N3 Ni N1 C5 -4.75(19) . . . . ?
O2 Ni N2 C16 -91.9(2) . . . . ?
N4 Ni N2 C16 110.70(9) . . . . ?
O1 Ni N2 C16 -68.03(9) . . . . ?
N3 Ni N2 C16 -158.33(9) . . . . ?
N1 Ni N2 C16 21.67(9) . . . . ?
O2 Ni N2 C18 145.90(18) . . . . ?
N4 Ni N2 C18 -11.46(9) . . . . ?
O1 Ni N2 C18 169.80(9) . . . . ?
N3 Ni N2 C18 79.51(10) . . . . ?
N1 Ni N2 C18 -100.49(10) . . . . ?
O2 Ni N2 C17 27.6(2) . . . . ?
N4 Ni N2 C17 -129.74(9) . . . . ?
O1 Ni N2 C17 51.52(9) . . . . ?
N3 Ni N2 C17 -38.77(9) . . . . ?
N1 Ni N2 C17 141.22(9) . . . . ?
O2 Ni N3 C6 -139.92(9) . . . . ?
N2 Ni N3 C6 27.83(9) . . . . ?
N4 Ni N3 C6 112.13(9) . . . . ?
O1 Ni N3 C6 -63.86(9) . . . . ?
N1 Ni N3 C6 27.83(18) . . . . ?
O2 Ni N3 C10 33.64(13) . . . . ?
N2 Ni N3 C10 -158.60(13) . . . . ?
N4 Ni N3 C10 -74.30(13) . . . . ?
O1 Ni N3 C10 109.71(12) . . . . ?
N1 Ni N3 C10 -158.61(13) . . . . ?
O2 Ni N4 C11 -172.40(9) . . . . ?
N2 Ni N4 C11 2.26(10) . . . . ?
O1 Ni N4 C11 20.5(8) . . . . ?
N3 Ni N4 C11 -75.81(10) . . . . ?
N1 Ni N4 C11 84.32(10) . . . . ?
O2 Ni N4 C15 9.09(15) . . . . ?
N2 Ni N4 C15 -176.25(15) . . . . ?
O1 Ni N4 C15 -158.0(6) . . . . ?
N3 Ni N4 C15 105.68(15) . . . . ?
N1 Ni N4 C15 -94.19(15) . . . . ?
C5 N1 C1 C2 -1.7(2) . . . . ?
Ni N1 C1 C2 -174.37(11) . . . . ?
C5 N1 C1 C19 177.68(13) . . . . ?
Ni N1 C1 C19 5.1(2) . . . . ?
N1 C1 C2 C3 4.0(2) . . . . ?
C19 C1 C2 C3 -175.46(15) . . . . ?
C1 C2 C3 C4 -1.9(2) . . . . ?
C2 C3 C4 C5 -2.2(2) . . . . ?
C1 N1 C5 C4 -2.5(2) . . . . ?
Ni N1 C5 C4 171.58(12) . . . . ?
C1 N1 C5 C16 171.92(12) . . . . ?
Ni N1 C5 C16 -13.97(15) . . . . ?
C3 C4 C5 N1 4.5(2) . . . . ?
C3 C4 C5 C16 -169.78(14) . . . . ?
C10 N3 C6 C7 -4.4(2) . . . . ?
Ni N3 C6 C7 170.00(11) . . . . ?
C10 N3 C6 C17 175.83(12) . . . . ?
Ni N3 C6 C17 -9.73(14) . . . . ?
N3 C6 C7 C8 0.4(2) . . . . ?
C17 C6 C7 C8 -179.84(14) . . . . ?
C6 C7 C8 C9 2.9(3) . . . . ?
C7 C8 C9 C10 -2.3(3) . . . . ?
C6 N3 C10 C9 5.0(2) . . . . ?
Ni N3 C10 C9 -168.08(11) . . . . ?
C6 N3 C10 C20 -172.11(14) . . . . ?
Ni N3 C10 C20 14.8(2) . . . . ?
C8 C9 C10 N3 -1.7(3) . . . . ?
C8 C9 C10 C20 175.32(17) . . . . ?
C15 N4 C11 C12 0.8(2) . . . . ?
Ni N4 C11 C12 -177.91(11) . . . . ?
C15 N4 C11 C18 -173.22(14) . . . . ?
Ni N4 C11 C18 8.06(16) . . . . ?
N4 C11 C12 C13 -2.3(2) . . . . ?
C18 C11 C12 C13 171.70(15) . . . . ?
C11 C12 C13 C14 1.6(2) . . . . ?
C12 C13 C14 C15 0.4(3) . . . . ?
C11 N4 C15 C14 1.3(2) . . . . ?
Ni N4 C15 C14 179.76(12) . . . . ?
C11 N4 C15 C21 -177.69(15) . . . . ?
Ni N4 C15 C21 0.7(2) . . . . ?
C13 C14 C15 N4 -2.0(3) . . . . ?
C13 C14 C15 C21 177.07(17) . . . . ?
C18 N2 C16 C5 84.96(15) . . . . ?
C17 N2 C16 C5 -150.84(12) . . . . ?
Ni N2 C16 C5 -34.91(13) . . . . ?
N1 C5 C16 N2 33.61(17) . . . . ?
C4 C5 C16 N2 -151.78(13) . . . . ?
C16 N2 C17 C6 162.41(11) . . . . ?
C18 N2 C17 C6 -72.29(14) . . . . ?
Ni N2 C17 C6 44.84(12) . . . . ?
N3 C6 C17 N2 -23.22(16) . . . . ?
C7 C6 C17 N2 157.04(13) . . . . ?
C16 N2 C18 C11 -101.06(15) . . . . ?
C17 N2 C18 C11 134.11(13) . . . . ?
Ni N2 C18 C11 18.75(15) . . . . ?
N4 C11 C18 N2 -18.72(19) . . . . ?
C12 C11 C18 N2 167.00(12) . . . . ?
O2 Ni O1 C23 -0.10(9) . . . . ?
N2 Ni O1 C23 -174.59(10) . . . . ?
N4 Ni O1 C23 167.3(7) . . . . ?
N3 Ni O1 C23 -96.47(10) . . . . ?
N1 Ni O1 C23 103.48(10) . . . . ?
N2 Ni O2 C22 29.1(3) . . . . ?
N4 Ni O2 C22 -174.64(11) . . . . ?
O1 Ni O2 C22 4.44(11) . . . . ?
N3 Ni O2 C22 93.54(11) . . . . ?
N1 Ni O2 C22 -82.19(11) . . . . ?
Ni O2 C22 O3 172.58(11) . . . . ?
Ni O2 C22 C23 -7.77(18) . . . . ?
Ni O1 C23 C24 118.35(11) . . . . ?
Ni O1 C23 C22 -3.12(14) . . . . ?
O3 C22 C23 O1 -173.50(13) . . . . ?
O2 C22 C23 O1 6.81(18) . . . . ?
O3 C22 C23 C24 63.62(17) . . . . ?
O2 C22 C23 C24 -116.07(14) . . . . ?
O1 C23 C24 C29 -25.87(19) . . . . ?
C22 C23 C24 C29 94.36(16) . . . . ?
O1 C23 C24 C25 155.89(14) . . . . ?
C22 C23 C24 C25 -83.87(17) . . . . ?
C29 C24 C25 C26 -1.2(2) . . . . ?
C23 C24 C25 C26 177.11(15) . . . . ?
C24 C25 C26 C27 0.8(3) . . . . ?
C25 C26 C27 C28 0.0(3) . . . . ?
C26 C27 C28 C29 -0.3(3) . . . . ?
C25 C24 C29 C28 0.8(3) . . . . ?
C23 C24 C29 C28 -177.46(16) . . . . ?
C27 C28 C29 C24 0.0(3) . . . . ?
C48 B1 C30 C31 -99.51(18) . . . . ?
C42 B1 C30 C31 139.00(16) . . . . ?
C36 B1 C30 C31 18.1(2) . . . . ?
C48 B1 C30 C35 79.30(19) . . . . ?
C42 B1 C30 C35 -42.2(2) . . . . ?
C36 B1 C30 C35 -163.08(16) . . . . ?
C31 C30 C35 C34 -0.8(3) . . . . ?
B1 C30 C35 C34 -179.75(18) . . . . ?
C30 C35 C34 C33 0.9(3) . . . . ?
C35 C34 C33 C32 -0.5(3) . . . . ?
C34 C33 C32 C31 0.2(3) . . . . ?
C35 C30 C31 C32 0.5(2) . . . . ?
B1 C30 C31 C32 179.37(15) . . . . ?
C33 C32 C31 C30 -0.2(3) . . . . ?
C48 B1 C36 C41 -139.51(17) . . . . ?
C30 B1 C36 C41 100.54(18) . . . . ?
C42 B1 C36 C41 -17.2(2) . . . . ?
C48 B1 C36 C37 43.4(2) . . . . ?
C30 B1 C36 C37 -76.59(19) . . . . ?
C42 B1 C36 C37 165.69(15) . . . . ?
C41 C36 C37 C38 -1.2(3) . . . . ?
B1 C36 C37 C38 176.20(16) . . . . ?
C36 C37 C38 C39 0.5(3) . . . . ?
C37 C38 C39 C40 0.4(3) . . . . ?
C38 C39 C40 C41 -0.3(3) . . . . ?
C39 C40 C41 C36 -0.5(3) . . . . ?
C37 C36 C41 C40 1.2(3) . . . . ?
B1 C36 C41 C40 -176.04(16) . . . . ?
C48 B1 C42 C47 4.7(2) . . . . ?
C30 B1 C42 C47 125.55(16) . . . . ?
C36 B1 C42 C47 -114.79(17) . . . . ?
C48 B1 C42 C43 -172.91(15) . . . . ?
C30 B1 C42 C43 -52.08(19) . . . . ?
C36 B1 C42 C43 67.57(19) . . . . ?
C47 C42 C43 C44 2.5(3) . . . . ?
B1 C42 C43 C44 -179.68(17) . . . . ?
C42 C43 C44 C45 -3.1(3) . . . . ?
C43 C44 C45 C46 1.4(3) . . . . ?
C44 C45 C46 C47 0.8(3) . . . . ?
C43 C42 C47 C46 -0.2(2) . . . . ?
B1 C42 C47 C46 -177.92(15) . . . . ?
C45 C46 C47 C42 -1.4(3) . . . . ?
C30 B1 C48 C53 -1.5(2) . . . . ?
C42 B1 C48 C53 116.82(16) . . . . ?
C36 B1 C48 C53 -120.89(16) . . . . ?
C30 B1 C48 C49 175.40(15) . . . . ?
C42 B1 C48 C49 -66.24(19) . . . . ?
C36 B1 C48 C49 56.05(18) . . . . ?
C53 C48 C49 C50 -0.3(2) . . . . ?
B1 C48 C49 C50 -177.55(15) . . . . ?
C48 C49 C50 C51 0.1(3) . . . . ?
C49 C50 C51 C52 0.5(3) . . . . ?
C50 C51 C52 C53 -0.8(3) . . . . ?
C51 C52 C53 C48 0.6(3) . . . . ?
C49 C48 C53 C52 0.0(2) . . . . ?
B1 C48 C53 C52 177.07(15) . . . . ?
